data_4509694
loop_
_publ_author_name
'Li, Lili'
'Liu, Bin'
'Xue, Ganglin'
'Hu, Huaiming'
'Fu, Feng'
'Wang, Jiwu'

_publ_section_title
;
 Three Hybrid Organic&#x2212;Inorganic Assemblies Based on Different
 Arsenatomolybdates and CuII&#x2212;Organic Units
;
_journal_issue 12
_journal_name_full 'Crystal Growth &amp; Design'
_journal_page_first 5206
_journal_paper_doi 10.1021/cg9006718
_journal_volume 9
_journal_year 2009
_chemical_formula_sum 'C12 H90 As2 Cu Mo12 N10 O70'
_chemical_formula_weight 2859.60
_chemical_name_systematic
; 
 ? 
;
_space_group_IT_number 2
_symmetry_cell_setting triclinic
_symmetry_space_group_name_Hall '-P 1'
_symmetry_space_group_name_H-M 'P -1'
_atom_sites_solution_hydrogens geom
_atom_sites_solution_primary direct
_atom_sites_solution_secondary difmap
_audit_creation_method SHELXL-97
_cell_angle_alpha 71.024(2)
_cell_angle_beta 88.929(3)
_cell_angle_gamma 67.634(2)
_cell_formula_units_Z 1
_cell_length_a 10.7383(17)
_cell_length_b 11.9618(18)
_cell_length_c 18.087(3)
_cell_measurement_temperature 293(2)
_cell_volume 2017.0(6)
_computing_cell_refinement 'Bruker SMART'
_computing_data_collection 'Bruker SMART'
_computing_data_reduction 'Bruker SAINT'
_computing_molecular_graphics 'Bruker SHELXTL'
_computing_publication_material 'Bruker SHELXTL'
_computing_structure_refinement 'SHELXL-97 (Sheldrick, 1997)'
_computing_structure_solution 'SHELXS-97 (Sheldrick, 1990)'
_diffrn_ambient_temperature 293(2)
_diffrn_measured_fraction_theta_full 0.978
_diffrn_measured_fraction_theta_max 0.978
_diffrn_measurement_device_type 'CCD area detector'
_diffrn_measurement_method 'phi and omega scans'
_diffrn_radiation_monochromator graphite
_diffrn_radiation_source 'fine-focus sealed tube'
_diffrn_radiation_type MoK\a
_diffrn_radiation_wavelength 0.71073
_diffrn_reflns_av_R_equivalents 0.0249
_diffrn_reflns_av_sigmaI/netI 0.0605
_diffrn_reflns_limit_h_max 12
_diffrn_reflns_limit_h_min -11
_diffrn_reflns_limit_k_max 14
_diffrn_reflns_limit_k_min -13
_diffrn_reflns_limit_l_max 21
_diffrn_reflns_limit_l_min -21
_diffrn_reflns_number 10178
_diffrn_reflns_theta_full 25.09
_diffrn_reflns_theta_max 25.09
_diffrn_reflns_theta_min 1.20
_exptl_absorpt_coefficient_mu 2.989
_exptl_absorpt_correction_T_max 0.764
_exptl_absorpt_correction_T_min 0.645
_exptl_absorpt_correction_type multi-scan
_exptl_absorpt_process_details sadabs
_exptl_crystal_colour blue
_exptl_crystal_density_diffrn 2.354
_exptl_crystal_density_method 'not measured'
_exptl_crystal_description block
_exptl_crystal_F_000 1391
_exptl_crystal_size_max 0.15
_exptl_crystal_size_mid 0.14
_exptl_crystal_size_min 0.09
_refine_diff_density_max 1.297
_refine_diff_density_min -0.906
_refine_diff_density_rms 0.207
_refine_ls_extinction_coef 0.00148(17)
_refine_ls_extinction_expression Fc^*^=kFc[1+0.001xFc^2^\l^3^/sin(2\q)]^-1/4^
_refine_ls_extinction_method none
_refine_ls_goodness_of_fit_ref 0.945
_refine_ls_hydrogen_treatment constr
_refine_ls_matrix_type full
_refine_ls_number_parameters 488
_refine_ls_number_reflns 7034
_refine_ls_number_restraints 0
_refine_ls_restrained_S_all 0.945
_refine_ls_R_factor_all 0.0548
_refine_ls_R_factor_gt 0.0375
_refine_ls_shift/su_max 0.048
_refine_ls_shift/su_mean 0.001
_refine_ls_structure_factor_coef Fsqd
_refine_ls_weighting_details 'calc w=1/[\s^2^(Fo^2^)+(0.0743P)^2^+0.0000P] where P=(Fo^2^+2Fc^2^)/3'
_refine_ls_weighting_scheme calc
_refine_ls_wR_factor_gt 0.1032
_refine_ls_wR_factor_ref 0.1181
_reflns_number_gt 5082
_reflns_number_total 7034
_reflns_threshold_expression >2sigma(I)
_cod_data_source_file cg9006718sup4.cif
_cod_data_source_block xb2193m
_cod_depositor_comments
;
The following automatic conversions were performed:

'_refine_ls_hydrogen_treatment' value 'constrn' was replaced with the
value 'constr' as specified in the replacement file
'src/cod-tools/trunk/data/replacement-values/replacement_values.lst'.

Automatic conversion script
Id: cif_fix_values 5376 2017-05-30 11:51:03Z andrius 
;
_cod_original_cell_volume 2017.0(5)
_cod_original_sg_symbol_H-M p-1
_cod_database_code 4509694

loop_
_symmetry_equiv_pos_as_xyz
'x, y, z'
'-x, -y, -z'

loop_
_atom_site_label
_atom_site_type_symbol
_atom_site_fract_x
_atom_site_fract_y
_atom_site_fract_z
_atom_site_U_iso_or_equiv
_atom_site_adp_type
_atom_site_occupancy
_atom_site_symmetry_multiplicity
_atom_site_calc_flag
_atom_site_refinement_flags
Mo1 Mo -0.12003(6) 0.80867(6) 0.32516(4) 0.01966(16) Uani 1 1 d .
Mo2 Mo 0.00228(6) 0.54534(6) 0.28037(4) 0.02137(17) Uani 1 1 d .
Mo3 Mo 0.25575(6) 0.51251(6) 0.14978(4) 0.02281(17) Uani 1 1 d .
Mo4 Mo 0.35994(7) 0.74522(6) 0.07616(4) 0.02380(17) Uani 1 1 d .
Mo5 Mo 0.25513(6) 1.01376(6) 0.14529(4) 0.02294(17) Uani 1 1 d .
Mo6 Mo 0.02531(6) 1.04074(6) 0.26835(4) 0.02354(17) Uani 1 1 d .
Cu1 Cu 1.0000 0.5000 0.0000 0.0496(4) Uani 1 2 d S
As1 As 0.20309(7) 0.73070(7) 0.25348(4) 0.01972(19) Uani 1 1 d .
O1 O 0.1380(5) 0.9014(4) 0.2092(3) 0.0243(11) Uani 1 1 d .
O2 O 0.2296(5) 0.6933(5) 0.1656(3) 0.0263(12) Uani 1 1 d .
O3 O 0.0442(5) 0.7174(5) 0.2628(3) 0.0242(11) Uani 1 1 d .
O4 O -0.2173(5) 0.9093(5) 0.2384(3) 0.0327(13) Uani 1 1 d .
O5 O -0.2290(5) 0.8434(5) 0.3936(3) 0.0352(13) Uani 1 1 d .
O6 O -0.1381(5) 0.6539(5) 0.3264(3) 0.0281(12) Uani 1 1 d .
O7 O -0.0920(5) 0.6017(5) 0.1909(3) 0.0364(14) Uani 1 1 d .
O8 O -0.0097(5) 0.4012(5) 0.3285(4) 0.0395(15) Uani 1 1 d .
O9 O 0.1799(5) 0.4815(5) 0.2480(3) 0.0254(11) Uani 1 1 d .
O10 O 0.1107(5) 0.5789(5) 0.0870(3) 0.0356(13) Uani 1 1 d .
O11 O 0.3269(5) 0.3563(5) 0.1506(4) 0.0372(14) Uani 1 1 d .
O12 O 0.3652(5) 0.5822(5) 0.0775(3) 0.0292(12) Uani 1 1 d .
O13 O 0.2221(6) 0.8476(5) 0.0068(3) 0.0414(15) Uani 1 1 d .
O14 O 0.4954(6) 0.7454(6) 0.0239(3) 0.0427(15) Uani 1 1 d .
O15 O 0.3618(5) 0.8564(4) 0.1308(3) 0.0275(12) Uani 1 1 d .
O16 O 0.1454(6) 1.0852(5) 0.0599(3) 0.0417(15) Uani 1 1 d .
O17 O 0.3687(6) 1.0842(5) 0.1259(4) 0.0427(15) Uani 1 1 d .
O18 O 0.1451(5) 1.1126(5) 0.2057(3) 0.0280(12) Uani 1 1 d .
O19 O -0.1135(5) 1.1169(5) 0.2012(3) 0.0388(14) Uani 1 1 d .
O20 O -0.0027(6) 1.1286(6) 0.3300(4) 0.0450(16) Uani 1 1 d .
O21 O -0.0116(5) 0.8983(5) 0.3334(3) 0.0280(12) Uani 1 1 d .
O22 O 0.0370(5) 0.6654(5) 0.4314(3) 0.0312(13) Uani 1 1 d .
O23 O 0.1311(5) 0.4922(5) 0.3974(3) 0.0321(13) Uani 1 1 d .
O24 O 0.4534(5) 0.4426(5) 0.2384(3) 0.0341(13) Uani 1 1 d .
O25 O 0.5232(5) 0.6025(5) 0.1826(3) 0.0328(13) Uani 1 1 d .
O26 O 0.2362(5) 0.9168(5) 0.3532(3) 0.0327(13) Uani 1 1 d .
O27 O 0.3858(5) 0.8977(5) 0.2658(3) 0.0314(13) Uani 1 1 d .
O101 O 0.2776(6) 0.2311(5) 0.4514(4) 0.0452(15) Uani 1 1 d .
O102 O 0.2634(7) 0.1997(6) 0.2984(4) 0.0603(19) Uani 1 1 d .
O103 O -0.0016(7) 0.1799(7) 0.4728(4) 0.067(2) Uani 1 1 d .
O104 O 0.0481(7) 0.1067(7) 0.9055(4) 0.069(2) Uani 1 1 d .
O105 O 0.6293(6) 0.7648(7) 0.2104(4) 0.062(2) Uani 1 1 d .
O106 O 0.2136(7) 0.9162(7) 0.5056(4) 0.0588(19) Uani 1 1 d .
O107 O 0.5166(8) 0.2510(8) 0.3956(4) 0.073(2) Uani 1 1 d .
O108 O 0.5988(8) 0.1801(8) 0.1466(5) 0.079(2) Uani 1 1 d .
O109 O 0.6382(8) 0.9261(9) 0.0580(5) 0.093(3) Uani 1 1 d .
O111 O 0.5497(8) 0.0814(8) 0.3148(5) 0.087(3) Uani 1 1 d .
O110 O 0.3471(8) 0.5806(8) 0.9252(5) 0.086(3) Uani 1 1 d .
C3 C 0.5404(8) 0.4933(8) 0.2303(5) 0.0309(18) Uani 1 1 d .
C4 C 0.6748(11) 0.4153(10) 0.2823(7) 0.078(4) Uani 1 1 d .
H4A H 0.7456 0.4332 0.2541 0.116 Uiso 1 1 calc R
H4B H 0.6937 0.3253 0.2970 0.116 Uiso 1 1 calc R
H4C H 0.6703 0.4381 0.3288 0.116 Uiso 1 1 calc R
C5 C 0.3551(7) 0.8700(8) 0.3347(5) 0.0299(18) Uani 1 1 d .
C6 C 0.4683(9) 0.7761(11) 0.3993(6) 0.074(4) Uani 1 1 d .
H6A H 0.4872 0.6900 0.4012 0.110 Uiso 1 1 calc R
H6B H 0.4419 0.7845 0.4488 0.110 Uiso 1 1 calc R
H6C H 0.5482 0.7939 0.3890 0.110 Uiso 1 1 calc R
C1 C 0.1237(7) 0.5563(7) 0.4418(4) 0.0252(17) Uani 1 1 d .
C2 C 0.2311(9) 0.4990(9) 0.5100(5) 0.051(2) Uani 1 1 d .
H2A H 0.1899 0.4932 0.5579 0.076 Uiso 1 1 calc R
H2B H 0.2811 0.5524 0.5039 0.076 Uiso 1 1 calc R
H2C H 0.2916 0.4145 0.5120 0.076 Uiso 1 1 calc R
O112 O 0.8223(8) 0.6361(7) 0.0072(5) 0.082(2) Uani 1 1 d .
O113 O 0.9536(10) 0.3811(8) 0.0985(5) 0.105(3) Uani 1 1 d .

loop_
_atom_site_aniso_label
_atom_site_aniso_U_11
_atom_site_aniso_U_22
_atom_site_aniso_U_33
_atom_site_aniso_U_23
_atom_site_aniso_U_13
_atom_site_aniso_U_12
Mo1 0.0172(3) 0.0202(3) 0.0207(4) -0.0074(3) 0.0026(3) -0.0062(3)
Mo2 0.0184(3) 0.0213(4) 0.0266(4) -0.0097(3) 0.0016(3) -0.0090(3)
Mo3 0.0233(4) 0.0223(4) 0.0263(4) -0.0119(3) 0.0031(3) -0.0097(3)
Mo4 0.0281(4) 0.0264(4) 0.0191(4) -0.0082(3) 0.0049(3) -0.0129(3)
Mo5 0.0268(4) 0.0211(4) 0.0219(4) -0.0051(3) 0.0003(3) -0.0122(3)
Mo6 0.0223(4) 0.0197(4) 0.0291(4) -0.0103(3) -0.0002(3) -0.0071(3)
Cu1 0.0576(11) 0.0341(9) 0.0466(11) 0.0007(8) -0.0170(8) -0.0182(8)
As1 0.0199(4) 0.0196(4) 0.0203(4) -0.0072(3) 0.0005(3) -0.0081(3)
O1 0.027(3) 0.020(3) 0.024(3) -0.009(2) -0.001(2) -0.007(2)
O2 0.032(3) 0.033(3) 0.023(3) -0.015(2) 0.005(2) -0.018(3)
O3 0.026(3) 0.029(3) 0.023(3) -0.011(2) 0.007(2) -0.015(2)
O4 0.029(3) 0.026(3) 0.038(4) -0.009(3) -0.005(3) -0.007(3)
O5 0.024(3) 0.044(4) 0.036(3) -0.018(3) 0.009(3) -0.008(3)
O6 0.030(3) 0.029(3) 0.032(3) -0.014(3) 0.011(2) -0.016(2)
O7 0.025(3) 0.045(4) 0.041(4) -0.021(3) -0.001(3) -0.011(3)
O8 0.037(3) 0.035(3) 0.059(4) -0.025(3) 0.018(3) -0.020(3)
O9 0.024(3) 0.025(3) 0.027(3) -0.010(2) 0.001(2) -0.008(2)
O10 0.039(3) 0.036(3) 0.032(3) -0.012(3) 0.001(3) -0.015(3)
O11 0.034(3) 0.030(3) 0.055(4) -0.023(3) 0.015(3) -0.013(3)
O12 0.030(3) 0.040(3) 0.025(3) -0.018(3) 0.008(2) -0.017(3)
O13 0.057(4) 0.036(3) 0.028(3) -0.007(3) -0.006(3) -0.017(3)
O14 0.050(4) 0.051(4) 0.036(4) -0.016(3) 0.022(3) -0.029(3)
O15 0.036(3) 0.016(3) 0.034(3) -0.009(2) 0.008(2) -0.014(2)
O16 0.056(4) 0.027(3) 0.033(4) -0.004(3) -0.008(3) -0.011(3)
O17 0.040(4) 0.043(4) 0.059(4) -0.016(3) 0.015(3) -0.033(3)
O18 0.032(3) 0.025(3) 0.030(3) -0.010(2) 0.002(2) -0.015(2)
O19 0.032(3) 0.037(3) 0.042(4) -0.010(3) -0.003(3) -0.011(3)
O20 0.051(4) 0.042(4) 0.059(4) -0.035(3) 0.021(3) -0.023(3)
O21 0.035(3) 0.034(3) 0.021(3) -0.014(2) 0.005(2) -0.016(3)
O22 0.037(3) 0.020(3) 0.031(3) -0.005(2) -0.005(3) -0.009(3)
O23 0.034(3) 0.032(3) 0.024(3) -0.007(3) -0.003(2) -0.008(3)
O24 0.022(3) 0.034(3) 0.042(4) -0.008(3) -0.002(3) -0.010(3)
O25 0.032(3) 0.031(3) 0.034(3) -0.006(3) -0.002(3) -0.015(3)
O26 0.029(3) 0.041(3) 0.022(3) -0.008(3) -0.004(2) -0.010(3)
O27 0.021(3) 0.043(3) 0.030(3) -0.012(3) -0.001(2) -0.011(3)
O101 0.047(4) 0.036(4) 0.043(4) -0.012(3) 0.002(3) -0.007(3)
O102 0.075(5) 0.050(4) 0.060(5) -0.018(4) 0.002(4) -0.030(4)
O103 0.069(5) 0.072(5) 0.077(6) -0.040(5) 0.013(4) -0.035(4)
O104 0.061(5) 0.072(5) 0.055(5) -0.007(4) -0.006(4) -0.019(4)
O105 0.055(5) 0.072(5) 0.066(5) -0.031(4) 0.004(4) -0.027(4)
O106 0.057(4) 0.081(5) 0.052(4) -0.031(4) 0.016(4) -0.034(4)
O107 0.070(5) 0.092(6) 0.057(5) -0.014(4) 0.008(4) -0.041(5)
O108 0.077(6) 0.093(6) 0.058(5) -0.027(5) 0.001(4) -0.023(5)
O109 0.076(6) 0.122(7) 0.055(5) 0.004(5) 0.010(4) -0.042(6)
O111 0.071(6) 0.077(6) 0.086(7) -0.024(5) 0.010(5) -0.006(5)
O110 0.082(6) 0.091(6) 0.062(5) -0.040(5) 0.002(4) 0.002(5)
C3 0.027(4) 0.031(5) 0.028(5) -0.002(4) -0.002(4) -0.012(4)
C4 0.060(7) 0.062(7) 0.080(9) 0.022(6) -0.033(6) -0.028(6)
C5 0.016(4) 0.035(5) 0.035(5) -0.015(4) -0.004(4) -0.005(4)
C6 0.028(5) 0.097(9) 0.044(7) 0.013(6) -0.016(5) -0.001(6)
C1 0.028(4) 0.019(4) 0.021(4) 0.002(3) -0.003(3) -0.008(4)
C2 0.049(6) 0.050(6) 0.037(6) -0.008(5) -0.015(4) -0.008(5)
O112 0.090(6) 0.052(5) 0.097(7) -0.024(5) -0.003(5) -0.022(5)
O113 0.115(8) 0.067(6) 0.094(7) 0.034(5) -0.030(6) -0.047(6)

loop_
_atom_type_symbol
_atom_type_description
_atom_type_scat_dispersion_real
_atom_type_scat_dispersion_imag
_atom_type_scat_source
O O 0.0106 0.0060 'International Tables Vol C Tables 4.2.6.8 and 6.1.1.4'
Mo Mo -1.6832 0.6857 'International Tables Vol C Tables 4.2.6.8 and 6.1.1.4'
C C 0.0033 0.0016 'International Tables Vol C Tables 4.2.6.8 and 6.1.1.4'
As As 0.0499 2.0058 'International Tables Vol C Tables 4.2.6.8 and 6.1.1.4'
Cu Cu 0.3201 1.2651 'International Tables Vol C Tables 4.2.6.8 and 6.1.1.4'
N N 0.0061 0.0033 'International Tables Vol C Tables 4.2.6.8 and 6.1.1.4'
H H 0.0000 0.0000 'International Tables Vol C Tables 4.2.6.8 and 6.1.1.4'

loop_
_geom_angle_atom_site_label_1
_geom_angle_atom_site_label_2
_geom_angle_atom_site_label_3
_geom_angle
_geom_angle_site_symmetry_1
_geom_angle_site_symmetry_3
O4 Mo1 O5 102.6(3) . .
O4 Mo1 O21 100.4(2) . .
O5 Mo1 O21 99.7(2) . .
O4 Mo1 O6 98.0(2) . .
O5 Mo1 O6 98.1(2) . .
O21 Mo1 O6 150.9(2) . .
O4 Mo1 O3 90.9(2) . .
O5 Mo1 O3 165.3(2) . .
O21 Mo1 O3 83.35(18) . .
O6 Mo1 O3 73.99(18) . .
O4 Mo1 O22 171.6(2) . .
O5 Mo1 O22 85.8(2) . .
O21 Mo1 O22 77.0(2) . .
O6 Mo1 O22 81.5(2) . .
O3 Mo1 O22 80.86(19) . .
O7 Mo2 O8 104.2(3) . .
O7 Mo2 O9 98.5(2) . .
O8 Mo2 O9 98.8(2) . .
O7 Mo2 O6 95.2(2) . .
O8 Mo2 O6 99.0(2) . .
O9 Mo2 O6 154.03(19) . .
O7 Mo2 O3 96.0(2) . .
O8 Mo2 O3 159.1(2) . .
O9 Mo2 O3 83.09(18) . .
O6 Mo2 O3 73.62(18) . .
O7 Mo2 O23 173.4(2) . .
O8 Mo2 O23 82.3(2) . .
O9 Mo2 O23 81.2(2) . .
O6 Mo2 O23 82.6(2) . .
O3 Mo2 O23 77.42(18) . .
O10 Mo3 O11 103.4(3) . .
O10 Mo3 O9 98.9(2) . .
O11 Mo3 O9 98.4(2) . .
O10 Mo3 O12 97.9(2) . .
O11 Mo3 O12 98.5(2) . .
O9 Mo3 O12 152.59(19) . .
O10 Mo3 O2 94.0(2) . .
O11 Mo3 O2 162.0(2) . .
O9 Mo3 O2 83.09(19) . .
O12 Mo3 O2 74.29(18) . .
O10 Mo3 O24 173.6(2) . .
O11 Mo3 O24 83.0(2) . .
O9 Mo3 O24 80.46(19) . .
O12 Mo3 O24 80.4(2) . .
O2 Mo3 O24 79.58(18) . .
O13 Mo4 O14 103.2(3) . .
O13 Mo4 O15 99.8(2) . .
O14 Mo4 O15 99.6(2) . .
O13 Mo4 O12 100.0(2) . .
O14 Mo4 O12 97.4(2) . .
O15 Mo4 O12 150.1(2) . .
O13 Mo4 O2 92.0(2) . .
O14 Mo4 O2 163.8(2) . .
O15 Mo4 O2 83.07(18) . .
O12 Mo4 O2 74.08(18) . .
O13 Mo4 O25 171.6(2) . .
O14 Mo4 O25 85.2(2) . .
O15 Mo4 O25 78.8(2) . .
O12 Mo4 O25 78.3(2) . .
O2 Mo4 O25 79.56(19) . .
O17 Mo5 O16 104.0(3) . .
O17 Mo5 O15 98.5(2) . .
O16 Mo5 O15 98.7(2) . .
O17 Mo5 O18 98.1(2) . .
O16 Mo5 O18 98.3(2) . .
O15 Mo5 O18 152.6(2) . .
O17 Mo5 O1 161.8(2) . .
O16 Mo5 O1 93.8(2) . .
O15 Mo5 O1 82.64(18) . .
O18 Mo5 O1 74.95(18) . .
O17 Mo5 O27 84.4(3) . .
O16 Mo5 O27 171.5(2) . .
O15 Mo5 O27 78.6(2) . .
O18 Mo5 O27 81.4(2) . .
O1 Mo5 O27 77.93(18) . .
O19 Mo6 O20 105.2(3) . .
O19 Mo6 O21 100.1(2) . .
O20 Mo6 O21 99.7(2) . .
O19 Mo6 O18 98.2(2) . .
O20 Mo6 O18 96.4(2) . .
O21 Mo6 O18 151.4(2) . .
O19 Mo6 O1 94.8(2) . .
O20 Mo6 O1 159.1(2) . .
O21 Mo6 O1 82.49(19) . .
O18 Mo6 O1 74.33(18) . .
O19 Mo6 O26 172.7(2) . .
O20 Mo6 O26 82.0(2) . .
O21 Mo6 O26 79.8(2) . .
O18 Mo6 O26 79.2(2) . .
O1 Mo6 O26 77.90(18) . .
O112 Cu1 O112 180.0(5) . 2_765
O112 Cu1 O113 95.6(4) . 2_765
O112 Cu1 O113 84.4(4) 2_765 2_765
O112 Cu1 O113 84.4(4) . .
O112 Cu1 O113 95.6(4) 2_765 .
O113 Cu1 O113 180.0(4) 2_765 .
O3 As1 O2 95.4(2) . .
O3 As1 O1 96.8(2) . .
O2 As1 O1 97.7(2) . .
As1 O1 Mo5 125.3(2) . .
As1 O1 Mo6 125.3(2) . .
Mo5 O1 Mo6 95.18(17) . .
As1 O2 Mo3 127.6(3) . .
As1 O2 Mo4 127.4(2) . .
Mo3 O2 Mo4 96.04(18) . .
As1 O3 Mo2 127.6(3) . .
As1 O3 Mo1 127.7(2) . .
Mo2 O3 Mo1 96.68(17) . .
Mo1 O6 Mo2 115.5(2) . .
Mo3 O9 Mo2 135.5(3) . .
Mo4 O12 Mo3 115.6(2) . .
Mo5 O15 Mo4 142.8(3) . .
Mo5 O18 Mo6 115.5(2) . .
Mo1 O21 Mo6 137.8(3) . .
C1 O22 Mo1 130.6(5) . .
C1 O23 Mo2 130.7(5) . .
C3 O24 Mo3 126.5(5) . .
C3 O25 Mo4 132.3(5) . .
C5 O26 Mo6 128.6(5) . .
C5 O27 Mo5 132.0(5) . .
O25 C3 O24 125.1(7) . .
O25 C3 C4 117.5(7) . .
O24 C3 C4 117.4(7) . .
O27 C5 O26 124.5(7) . .
O27 C5 C6 117.0(7) . .
O26 C5 C6 118.5(8) . .
O22 C1 O23 124.9(7) . .
O22 C1 C2 117.3(7) . .
O23 C1 C2 117.7(7) . .

loop_
_geom_bond_atom_site_label_1
_geom_bond_atom_site_label_2
_geom_bond_distance
_geom_bond_site_symmetry_2
Mo1 O4 1.696(5) .
Mo1 O5 1.728(5) .
Mo1 O21 1.895(5) .
Mo1 O6 1.927(5) .
Mo1 O3 2.199(5) .
Mo1 O22 2.292(5) .
Mo2 O7 1.712(6) .
Mo2 O8 1.713(5) .
Mo2 O9 1.925(5) .
Mo2 O6 1.954(5) .
Mo2 O3 2.194(4) .
Mo2 O23 2.315(5) .
Mo3 O10 1.698(5) .
Mo3 O11 1.723(5) .
Mo3 O9 1.925(5) .
Mo3 O12 1.941(5) .
Mo3 O2 2.185(5) .
Mo3 O24 2.382(5) .
Mo4 O13 1.719(6) .
Mo4 O14 1.720(5) .
Mo4 O15 1.903(4) .
Mo4 O12 1.921(5) .
Mo4 O2 2.210(5) .
Mo4 O25 2.324(6) .
Mo5 O17 1.701(5) .
Mo5 O16 1.717(6) .
Mo5 O15 1.895(5) .
Mo5 O18 1.928(5) .
Mo5 O1 2.224(5) .
Mo5 O27 2.305(5) .
Mo6 O19 1.686(5) .
Mo6 O20 1.717(5) .
Mo6 O21 1.907(5) .
Mo6 O18 1.958(5) .
Mo6 O1 2.228(4) .
Mo6 O26 2.404(5) .
Cu1 O112 2.018(8) .
Cu1 O112 2.018(8) 2_765
Cu1 O113 2.075(8) 2_765
Cu1 O113 2.075(8) .
As1 O3 1.773(4) .
As1 O2 1.776(5) .
As1 O1 1.781(5) .
O22 C1 1.236(8) .
O23 C1 1.262(8) .
O24 C3 1.277(8) .
O25 C3 1.255(9) .
O26 C5 1.272(9) .
O27 C5 1.253(9) .
C3 C4 1.515(12) .
C5 C6 1.505(11) .
C1 C2 1.491(11) .
